data_7702748
loop_
_publ_author_name
'Abrahams, Brendan F.'
'Coleiro, Joseph'
'Ha, Karen'
'Hoskins, Bernard F.'
'Orchard, Simon D.'
'Robson, Richard'

_publ_section_title
;
 Dihydroxybenzoquinone and chloranilic acid derivatives of rare earth
 metals
;
_journal_issue 8
_journal_name_full 'Journal of the Chemical Society, Dalton Transactions'
_journal_page_first 1586
_journal_paper_doi 10.1039/b109296k
_journal_year 2002
_chemical_formula_sum 'C18 H36 Cl6 O30 Tb2'
_chemical_formula_weight 1263.01
_chemical_name_systematic
; 
hexaaquatris(chloranilato)diterbium(III) hydrate 
;
_space_group_IT_number 2
_space_group_name_Hall '-P 1'
_space_group_name_H-M_alt 'P -1'
_symmetry_cell_setting triclinic
_symmetry_space_group_name_H-M 'P -1'
_atom_sites_solution_primary direct
_atom_sites_solution_secondary difmap
_audit_creation_method SHELXL-97
_cell_angle_alpha 89.75(1)
_cell_angle_beta 83.48(1)
_cell_angle_gamma 68.40(1)
_cell_formula_units_Z 1
_cell_length_a 9.796(1)
_cell_length_b 9.905(1)
_cell_length_c 11.028(2)
_cell_measurement_reflns_used 25
_cell_measurement_temperature 293(2)
_cell_measurement_theta_max 13.5
_cell_measurement_theta_min 8.2
_cell_volume 987.7(2)
_computing_cell_refinement 'CAD4 software'
_computing_data_collection 'CAD4 software'
_computing_structure_refinement 'SHELXL-97 (Sheldrick, 1997)'
_computing_structure_solution 'SHELXS-97 (Sheldrick, 1990)'
_diffrn_ambient_temperature 293(2)
_diffrn_measured_fraction_theta_full 0.999
_diffrn_measured_fraction_theta_max 0.999
_diffrn_measurement_device_type 'Enraf-Nonius CAD4 diffractometer'
_diffrn_measurement_method \w:2\q
_diffrn_radiation_monochromator graphite
_diffrn_radiation_source 'fine-focus sealed tube'
_diffrn_radiation_type MoK\a
_diffrn_radiation_wavelength 0.71069
_diffrn_reflns_av_R_equivalents 0.0420
_diffrn_reflns_av_sigmaI/netI 0.0945
_diffrn_reflns_limit_h_max 11
_diffrn_reflns_limit_h_min -11
_diffrn_reflns_limit_k_max 11
_diffrn_reflns_limit_k_min -11
_diffrn_reflns_limit_l_max 13
_diffrn_reflns_limit_l_min -1
_diffrn_reflns_number 4063
_diffrn_reflns_theta_full 24.98
_diffrn_reflns_theta_max 24.98
_diffrn_reflns_theta_min 1.86
_diffrn_standards_decay_% 3.5
_diffrn_standards_interval_time 120
_diffrn_standards_number 3
_exptl_absorpt_coefficient_mu 4.057
_exptl_absorpt_correction_T_max 0.9509
_exptl_absorpt_correction_T_min 0.8111
_exptl_absorpt_correction_type numerical
_exptl_absorpt_process_details 'SHELX-76 (Sheldrick, 1976)'
_exptl_crystal_colour 'rectangular plate'
_exptl_crystal_density_diffrn 2.123
_exptl_crystal_density_method 'not measured'
_exptl_crystal_description 'deep purple'
_exptl_crystal_F_000 616
_exptl_crystal_size_max 0.14
_exptl_crystal_size_mid 0.04
_exptl_crystal_size_min 0.014
_refine_diff_density_max 0.904
_refine_diff_density_min -0.852
_refine_diff_density_rms 0.193
_refine_ls_extinction_method none
_refine_ls_goodness_of_fit_ref 0.999
_refine_ls_hydrogen_treatment noref
_refine_ls_matrix_type full
_refine_ls_number_parameters 268
_refine_ls_number_reflns 3471
_refine_ls_number_restraints 0
_refine_ls_restrained_S_all 0.999
_refine_ls_R_factor_all 0.0799
_refine_ls_R_factor_gt 0.0482
_refine_ls_shift/su_max 0.020
_refine_ls_shift/su_mean 0.002
_refine_ls_structure_factor_coef Fsqd
_refine_ls_weighting_details 'calc w=1/[\s^2^(Fo^2^)+(0.0420P)^2^+0.0000P] where P=(Fo^2^+2Fc^2^)/3'
_refine_ls_weighting_scheme calc
_refine_ls_wR_factor_gt 0.0908
_refine_ls_wR_factor_ref 0.1024
_reflns_number_gt 2642
_reflns_number_total 3471
_reflns_threshold_expression >2sigma(I)
_cod_data_source_file b109296k.txt
_cod_data_source_block tbcanabs97
_cod_depositor_comments
;
The following automatic conversions were performed:

data item '_symmetry_cell_setting' value 'Triclinic' was changed to
'triclinic' in accordance with the
/home/saulius/struct/COD-crude-data/automatic-downloads/DataCite-retrospective/RSC/depositions/lib/dictionaries/cif_core.dic
dictionary named 'cif_core.dic' version 2.4.2 last updated on
2011-04-26.

Automatic conversion script
Id: cif_fix_values 6909 2019-04-08 15:41:33Z antanas 
;
_cod_database_code 7702748

loop_
_symmetry_equiv_pos_as_xyz
'x, y, z'
'-x, -y, -z'

loop_
_atom_site_label
_atom_site_type_symbol
_atom_site_fract_x
_atom_site_fract_y
_atom_site_fract_z
_atom_site_U_iso_or_equiv
_atom_site_adp_type
_atom_site_occupancy
_atom_site_symmetry_multiplicity
_atom_site_calc_flag
_atom_site_refinement_flags
Tb1 Tb 0.29164(5) 0.72387(5) 0.35023(5) 0.01856(14) Uani 1 1 d .
Cl1 Cl -0.2181(3) 0.6397(3) 0.3024(3) 0.0405(7) Uani 1 1 d .
O1 O 0.2417(6) 0.5683(7) 0.5034(6) 0.0264(15) Uani 1 1 d .
O2 O 0.0498(7) 0.6975(6) 0.3542(6) 0.0252(15) Uani 1 1 d .
C1 C 0.1297(9) 0.5325(9) 0.5094(9) 0.023(2) Uani 1 1 d .
C2 C 0.0212(9) 0.6046(9) 0.4178(8) 0.0193(19) Uani 1 1 d .
C3 C -0.0999(9) 0.5627(10) 0.4090(8) 0.021(2) Uani 1 1 d .
Cl2 Cl 0.3611(3) 1.2410(3) 0.3110(3) 0.0388(7) Uani 1 1 d .
O3 O 0.4500(7) 0.7502(6) 0.4940(6) 0.0279(16) Uani 1 1 d .
O4 O 0.3361(7) 0.9503(6) 0.3412(6) 0.0287(16) Uani 1 1 d .
C4 C 0.4781(10) 0.8644(9) 0.5016(9) 0.023(2) Uani 1 1 d .
C5 C 0.4131(10) 0.9800(9) 0.4112(8) 0.022(2) Uani 1 1 d .
C6 C 0.4363(10) 1.1094(9) 0.4157(9) 0.026(2) Uani 1 1 d .
Cl3 Cl 0.2660(3) 0.3462(3) 0.0175(2) 0.0377(6) Uani 1 1 d .
O5 O 0.2890(7) 0.5639(7) 0.1899(6) 0.0260(15) Uani 1 1 d .
O6 O 0.4716(7) 0.7028(7) 0.1736(6) 0.0275(15) Uani 1 1 d .
C7 C 0.3846(10) 0.5297(9) 0.0988(8) 0.021(2) Uani 1 1 d .
C8 C 0.4946(10) 0.6069(9) 0.0899(9) 0.024(2) Uani 1 1 d .
C9 C 0.3918(10) 0.4288(10) 0.0078(9) 0.023(2) Uani 1 1 d .
O7 O 0.5147(6) 0.4929(6) 0.3539(6) 0.0246(14) Uani 1 1 d .
O8 O 0.1277(7) 0.8830(7) 0.5190(7) 0.0383(18) Uani 1 1 d .
O9 O 0.1414(7) 0.8912(7) 0.2152(7) 0.0379(18) Uani 1 1 d .
O10 O 0.457(2) 0.977(2) 0.0762(19) 0.080(6) Uiso 0.50 1 d P
O11 O 0.036(2) 0.1931(19) 0.280(2) 0.112(6) Uiso 0.83(3) 1 d P
O12 O 0.051(8) 0.198(8) 0.169(8) 0.10(3) Uiso 0.17(3) 1 d P
O13 O 0.059(5) 0.197(5) 0.338(5) 0.038(17) Uiso 0.17(3) 1 d P
O14 O 0.696(6) 0.055(6) 0.026(7) 0.056(19) Uiso 0.19(4) 1 d P
O15 O 0.630(6) 0.953(6) 0.145(5) 0.16(3) Uiso 0.31(4) 1 d P
O16 O 1.009(3) 0.757(3) 0.064(2) 0.071(8) Uiso 0.50(3) 1 d P
O17 O 0.788(6) 0.272(5) 0.162(4) 0.19(2) Uiso 0.50(3) 1 d P
O18 O -0.095(4) 0.330(4) 0.111(4) 0.166(19) Uiso 0.50(3) 1 d P
O19 O 0.945(3) 0.816(3) 0.101(2) 0.077(8) Uiso 0.50(3) 1 d P
O20 O 0.800(3) 0.959(3) 0.337(4) 0.047(15) Uiso 0.35(8) 1 d P
O21 O 0.759(6) 0.179(6) 0.241(6) 0.150 Uiso 0.33(3) 1 d P
O22 O -0.245(8) 0.001(8) -0.007(7) 0.150 Uiso 0.35(5) 1 d P
O23 O -0.265(6) 0.040(6) 0.089(7) 0.150 Uiso 0.38(4) 1 d P
O24 O -0.199(6) 0.000(10) 0.290(10) 0.150 Uiso 0.32(8) 1 d P
O25 O 0.284(9) 0.776(9) -0.153(8) 0.08(4) Uiso 0.14(5) 1 d P

loop_
_atom_site_aniso_label
_atom_site_aniso_U_11
_atom_site_aniso_U_22
_atom_site_aniso_U_33
_atom_site_aniso_U_23
_atom_site_aniso_U_13
_atom_site_aniso_U_12
Tb1 0.0215(2) 0.0185(2) 0.0196(2) -0.00062(16) -0.00276(16) -0.01195(17)
Cl1 0.0353(14) 0.0574(17) 0.0422(16) 0.0238(14) -0.0204(13) -0.0285(13)
O1 0.023(3) 0.034(4) 0.031(4) 0.008(3) -0.004(3) -0.021(3)
O2 0.026(3) 0.026(3) 0.029(4) 0.004(3) -0.001(3) -0.017(3)
C1 0.018(4) 0.020(5) 0.032(6) -0.006(4) 0.002(4) -0.009(4)
C2 0.022(5) 0.021(5) 0.016(5) 0.001(4) -0.001(4) -0.010(4)
C3 0.022(5) 0.026(5) 0.022(5) 0.007(4) -0.008(4) -0.015(4)
Cl2 0.0576(17) 0.0279(13) 0.0441(16) 0.0151(12) -0.0268(14) -0.0253(12)
O3 0.036(4) 0.019(3) 0.037(4) 0.003(3) -0.010(3) -0.018(3)
O4 0.044(4) 0.025(3) 0.028(4) 0.002(3) -0.012(3) -0.023(3)
C4 0.028(5) 0.018(4) 0.024(5) -0.009(4) 0.002(4) -0.011(4)
C5 0.034(5) 0.023(5) 0.017(5) -0.005(4) -0.006(4) -0.020(4)
C6 0.029(5) 0.020(5) 0.033(6) -0.001(4) -0.011(4) -0.011(4)
Cl3 0.0457(15) 0.0484(15) 0.0356(15) -0.0042(13) -0.0012(12) -0.0376(13)
O5 0.026(3) 0.032(4) 0.028(4) -0.006(3) 0.000(3) -0.020(3)
O6 0.035(4) 0.030(4) 0.027(4) 0.002(3) -0.004(3) -0.024(3)
C7 0.024(5) 0.020(5) 0.023(5) 0.000(4) -0.002(4) -0.014(4)
C8 0.038(5) 0.019(5) 0.023(5) 0.005(4) -0.010(4) -0.019(4)
C9 0.025(5) 0.028(5) 0.025(5) -0.005(4) -0.007(4) -0.019(4)
O7 0.021(3) 0.024(3) 0.028(4) 0.000(3) 0.002(3) -0.008(3)
O8 0.032(4) 0.032(4) 0.040(5) -0.006(3) 0.006(3) -0.002(3)
O9 0.035(4) 0.041(4) 0.044(5) 0.010(4) -0.017(4) -0.019(3)

loop_
_atom_type_symbol
_atom_type_description
_atom_type_scat_dispersion_real
_atom_type_scat_dispersion_imag
_atom_type_scat_source
C C 0.0033 0.0016 'International Tables Vol C Tables 4.2.6.8 and 6.1.1.4'
H H 0.0000 0.0000 'International Tables Vol C Tables 4.2.6.8 and 6.1.1.4'
O O 0.0106 0.0060 'International Tables Vol C Tables 4.2.6.8 and 6.1.1.4'
Cl Cl 0.1484 0.1585 'International Tables Vol C Tables 4.2.6.8 and 6.1.1.4'
Tb Tb -0.1723 4.1537 'International Tables Vol C Tables 4.2.6.8 and 6.1.1.4'

loop_
_geom_angle_atom_site_label_1
_geom_angle_atom_site_label_2
_geom_angle_atom_site_label_3
_geom_angle
_geom_angle_site_symmetry_1
_geom_angle_site_symmetry_3
O5 Tb1 O1 91.4(2) . .
O5 Tb1 O9 78.1(2) . .
O1 Tb1 O9 133.4(2) . .
O5 Tb1 O3 141.1(2) . .
O1 Tb1 O3 82.2(2) . .
O9 Tb1 O3 132.3(2) . .
O5 Tb1 O6 65.9(2) . .
O1 Tb1 O6 137.8(2) . .
O9 Tb1 O6 78.5(2) . .
O3 Tb1 O6 93.8(2) . .
O5 Tb1 O4 130.4(2) . .
O1 Tb1 O4 138.2(2) . .
O9 Tb1 O4 68.0(2) . .
O3 Tb1 O4 64.9(2) . .
O6 Tb1 O4 72.5(2) . .
O5 Tb1 O8 140.7(2) . .
O1 Tb1 O8 73.1(2) . .
O9 Tb1 O8 86.8(2) . .
O3 Tb1 O8 73.7(2) . .
O6 Tb1 O8 145.8(2) . .
O4 Tb1 O8 73.4(2) . .
O5 Tb1 O2 67.5(2) . .
O1 Tb1 O2 64.5(2) . .
O9 Tb1 O2 69.6(2) . .
O3 Tb1 O2 138.4(2) . .
O6 Tb1 O2 127.5(2) . .
O4 Tb1 O2 126.6(2) . .
O8 Tb1 O2 73.3(2) . .
O5 Tb1 O7 72.4(2) . .
O1 Tb1 O7 69.8(2) . .
O9 Tb1 O7 143.1(2) . .
O3 Tb1 O7 69.4(2) . .
O6 Tb1 O7 69.5(2) . .
O4 Tb1 O7 116.8(2) . .
O8 Tb1 O7 130.2(2) . .
O2 Tb1 O7 116.65(19) . .
C1 O1 Tb1 123.0(6) . .
C2 O2 Tb1 120.6(6) . .
O1 C1 C3 125.4(9) . 2_566
O1 C1 C2 114.9(8) . .
C3 C1 C2 119.7(7) 2_566 .
O2 C2 C3 124.7(8) . .
O2 C2 C1 115.7(7) . .
C3 C2 C1 119.6(8) . .
C1 C3 C2 120.4(8) 2_566 .
C1 C3 Cl1 120.0(7) 2_566 .
C2 C3 Cl1 119.4(7) . .
C4 O3 Tb1 121.5(6) . .
C5 O4 Tb1 122.3(6) . .
O3 C4 C6 125.3(9) . 2_676
O3 C4 C5 116.1(8) . .
C6 C4 C5 118.6(8) 2_676 .
O4 C5 C6 125.3(9) . .
O4 C5 C4 115.1(7) . .
C6 C5 C4 119.5(8) . .
C5 C6 C4 121.9(9) . 2_676
C5 C6 Cl2 118.9(7) . .
C4 C6 Cl2 119.2(7) 2_676 .
C7 O5 Tb1 121.8(5) . .
C8 O6 Tb1 119.9(5) . .
O5 C7 C9 123.0(8) . .
O5 C7 C8 116.2(8) . .
C9 C7 C8 120.8(8) . .
O6 C8 C9 125.2(8) . 2_665
O6 C8 C7 115.2(8) . .
C9 C8 C7 119.6(8) 2_665 .
C7 C9 C8 119.5(8) . 2_665
C7 C9 Cl3 120.2(7) . .
C8 C9 Cl3 120.2(7) 2_665 .
O17 O25 O21 79(8) 2_665 2_665

loop_
_geom_bond_atom_site_label_1
_geom_bond_atom_site_label_2
_geom_bond_distance
_geom_bond_site_symmetry_2
Tb1 O5 2.389(6) .
Tb1 O1 2.411(6) .
Tb1 O9 2.411(7) .
Tb1 O3 2.418(6) .
Tb1 O6 2.429(6) .
Tb1 O4 2.437(6) .
Tb1 O8 2.451(7) .
Tb1 O2 2.473(6) .
Tb1 O7 2.520(6) .
Cl1 C3 1.719(9) .
O1 C1 1.267(10) .
O2 C2 1.248(10) .
C1 C3 1.386(12) 2_566
C1 C2 1.529(12) .
C2 C3 1.406(12) .
C3 C1 1.385(12) 2_566
Cl2 C6 1.746(10) .
O3 C4 1.264(10) .
O4 C5 1.245(10) .
C4 C6 1.392(13) 2_676
C4 C5 1.519(13) .
C5 C6 1.384(12) .
C6 C4 1.392(13) 2_676
Cl3 C9 1.707(9) .
O5 C7 1.248(10) .
O6 C8 1.268(11) .
C7 C9 1.397(12) .
C7 C8 1.529(11) .
C8 C9 1.402(13) 2_665
C9 C8 1.402(13) 2_665
